data_2007074
loop_
_publ_author_name
'Hdii, Fatiha'
'Reboul, Jean-Pierre'
'Barbe, Jacques'
'Siri, Didier'
'Pepe, Gerard'

_publ_contact_author
;
Jean Pierre Reboul
GERCTOP-ESA, URA CNRS 6009,
Faculte de Pharmacie,
27, Boulevard Jean-Moulin,
13385, Marseille CEDEX 5, France
;
_publ_section_title
;
 2-Ac\'etamido-2',4'-dinitrodiph\'enylsulfure
;
_journal_issue 3
_journal_name_full 'Acta Crystallographica Section C'
_journal_page_first 391
_journal_page_last 392
_journal_paper_doi 10.1107/S0108270197013462
_journal_volume 54
_journal_year 1998
_chemical_formula_sum 'C14 H11 N3 O5 S'
_chemical_formula_weight 333.32
_chemical_name_systematic
;
 ?
;
_space_group_IT_number 61
_symmetry_cell_setting orthorhombic
_symmetry_space_group_name_Hall '-P 2ac 2ab'
_symmetry_space_group_name_H-M 'P b c a'
_audit_creation_method SHELXL
_cell_angle_alpha 90.00
_cell_angle_beta 90.00(2)
_cell_angle_gamma 90.00
_cell_formula_units_Z 8
_cell_length_a 8.5970(10)
_cell_length_b 15.420(2)
_cell_length_c 22.449(3)
_cell_measurement_reflns_used 25
_cell_measurement_temperature 293(2)
_cell_measurement_theta_max 35
_cell_measurement_theta_min 2
_cell_volume 2976.0(7)
_computing_cell_refinement 'CAD-4 Software'
_computing_data_collection 'CAD-4 Software (Enraf-Nonius, 1989)'
_computing_molecular_graphics 'ORTEPII (Johnson, 1976)'
_computing_structure_refinement 'SHELXL93 (Sheldrick, 1993)'
_computing_structure_solution 'SHELXS86 (Sheldrick, 1990)'
_diffrn_ambient_temperature 293(2)
_diffrn_measurement_device 'Nonius CAD4 '
_diffrn_measurement_method \q
_diffrn_radiation_monochromator graphite
_diffrn_radiation_source 'fine-focus sealed tube'
_diffrn_radiation_type 'Mo K\a'
_diffrn_radiation_wavelength 0.71069
_diffrn_reflns_av_R_equivalents 0.0000
_diffrn_reflns_av_sigmaI/netI 0.0651
_diffrn_reflns_limit_h_max 9
_diffrn_reflns_limit_h_min 0
_diffrn_reflns_limit_k_max 16
_diffrn_reflns_limit_k_min 0
_diffrn_reflns_limit_l_max 23
_diffrn_reflns_limit_l_min 0
_diffrn_reflns_number 3034
_diffrn_reflns_theta_max 34.60
_diffrn_reflns_theta_min 1.81
_diffrn_standards_decay_% 0
_diffrn_standards_interval_time 60
_diffrn_standards_number 3
_exptl_absorpt_coefficient_mu 0.248
_exptl_absorpt_correction_type none
_exptl_crystal_colour jaune
_exptl_crystal_density_diffrn 1.488
_exptl_crystal_density_meas 1.49(2)
_exptl_crystal_density_method flotation
_exptl_crystal_description parall\'el\'epip\`ede
_exptl_crystal_F_000 1376
_exptl_crystal_size_max 0.4
_exptl_crystal_size_mid 0.4
_exptl_crystal_size_min 0.2
_refine_diff_density_max 0.332
_refine_diff_density_min -0.281
_refine_ls_extinction_method none
_refine_ls_goodness_of_fit_all 0.968
_refine_ls_goodness_of_fit_obs 1.292
_refine_ls_hydrogen_treatment refall
_refine_ls_matrix_type full
_refine_ls_number_parameters 241
_refine_ls_number_reflns 3034
_refine_ls_number_restraints 0
_refine_ls_restrained_S_all 0.968
_refine_ls_restrained_S_obs 1.292
_refine_ls_R_factor_all 0.0476
_refine_ls_R_factor_obs .0438
_refine_ls_shift/esd_max 0.023
_refine_ls_shift/esd_mean 0.001
_refine_ls_structure_factor_coef Fsqd
_refine_ls_weighting_details 'w = 1/[\s^2^(Fo^2^)+(0.0250P)^2^] where P=(Fo^2^+2Fc^2^)/3'
_refine_ls_weighting_scheme calc
_refine_ls_wR_factor_all 0.0897
_refine_ls_wR_factor_obs .0893
_reflns_number_observed 1788
_reflns_number_total 3034
_reflns_observed_criterion >2sigma(I)
_cod_data_source_file du1181.cif
_cod_data_source_block DU1181
_cod_depositor_comments
;
The following automatic conversions were performed:

'_symmetry_cell_setting' tag value 'orthorombic' was replaced with
'orthorhombic' value.

Automatic conversion script
Id: cif_fix_values 1646 2011-03-28 12:23:43Z adriana 

The following automatic conversions were performed:

'_refine_ls_weighting_scheme' value 'calc w =
1/[\s^2^(Fo^2^)+(0.0250P)^2^] where P=(Fo^2^+2Fc^2^)/3' was changed
to 'calc'. New tag '_refine_ls_weighting_details' was created. The
value of the new tag was set to 'w = 1/[\s^2^(Fo^2^)+(0.0250P)^2^]
where P=(Fo^2^+2Fc^2^)/3'.

Automatic conversion script
Id: cif_fix_values 3143 2015-03-26 13:38:13Z robertas 
;
_cod_database_code 2007074

loop_
_symmetry_equiv_pos_as_xyz
'x, y, z'
'x+1/2, -y+1/2, -z'
'-x, y+1/2, -z+1/2'
'-x+1/2, -y, z+1/2'
'-x, -y, -z'
'-x-1/2, y-1/2, z'
'x, -y-1/2, z-1/2'
'x-1/2, y, -z-1/2'

loop_
_atom_site_aniso_label
_atom_site_aniso_U_11
_atom_site_aniso_U_22
_atom_site_aniso_U_33
_atom_site_aniso_U_12
_atom_site_aniso_U_13
_atom_site_aniso_U_23
C1 .042(2) .0462(14) .0299(13) -.0128(12) .0007(11) -.0020(10)
C2 .045(2) .048(2) .0349(14) -.0160(13) -.0026(12) .0057(12)
C3 .0330(15) .049(2) .047(2) -.0038(12) -.0007(12) .0090(12)
C4 .043(2) .054(2) .046(2) .0103(13) .0043(13) -.0031(13)
C5 .042(2) .056(2) .0270(13) .0083(13) .0078(10) .0031(11)
C6 .0320(14) .0509(14) .0252(12) -.0055(11) .0054(9) -.0044(10)
N7 .063(2) .064(2) .0302(13) -.0166(14) .0073(11) -.0061(11)
O8 .090(2) .096(2) .0420(12) .0257(15) .0110(11) -.0110(11)
O9 .129(2) .0785(15) .0255(10) .0016(15) .0043(12) .0005(10)
N10 .052(2) .052(2) .071(2) .0087(13) -.0082(13) .0058(14)
O11 .099(2) .072(2) .078(2) .0148(14) -.0131(14) .0237(13)
O12 .093(2) .081(2) .086(2) .0426(15) .0032(15) .0051(14)
S13 .0530(4) .0477(4) .0324(3) .0080(3) -.0001(3) -.0102(3)
C14 .0377(15) .0453(15) .0322(13) .0067(11) -.0060(10) -.0065(10)
C15 .054(2) .045(2) .052(2) -.0030(14) -.0082(14) .0000(13)
C16 .063(2) .046(2) .054(2) .000(2) -.001(2) .0126(14)
C17 .060(2) .053(2) .041(2) .013(2) .0037(15) .0122(14)
C18 .048(2) .051(2) .0352(15) .0053(14) -.0074(12) -.0024(11)
C19 .0326(14) .0398(14) .0331(13) .0094(11) -.0009(10) -.0020(10)
N20 .0451(13) .0463(13) .0319(11) -.0035(11) -.0022(10) -.0102(10)
C21 .040(2) .049(2) .0390(15) .0039(12) -.0048(12) -.0070(12)
C22 .046(2) .052(2) .068(2) -.007(2) .001(2) -.007(2)
O23 .093(2) .0589(12) .0403(12) -.0089(12) -.0014(11) -.0164(9)

loop_
_atom_site_label
_atom_site_fract_x
_atom_site_fract_y
_atom_site_fract_z
_atom_site_U_iso_or_equiv
_atom_site_thermal_displace_type
_atom_site_calc_flag
_atom_site_refinement_flags
_atom_site_occupancy
_atom_site_disorder_group
_atom_site_type_symbol
C1 .3126(3) .4500(2) .49606(10) .0394(6) Uani d . 1 . C
C2 .3995(3) .3771(2) .50809(11) .0427(6) Uani d . 1 . C
C3 .4702(3) .3355(2) .46102(11) .0429(6) Uani d . 1 . C
C4 .4550(3) .3643(2) .40290(12) .0475(7) Uani d . 1 . C
C5 .3678(3) .4369(2) .39171(11) .0418(6) Uani d . 1 . C
C6 .2929(3) .4830(2) .43744(9) .0360(6) Uani d . 1 . C
N7 .2382(3) .4919(2) .54649(9) .0522(6) Uani d . 1 . N
O8 .1442(3) .5501(2) .53803(9) .0760(7) Uani d . 1 . O
O9 .2704(3) .46598(14) .59677(8) .0775(7) Uani d . 1 . O
N10 .5622(3) .2574(2) .47284(13) .0585(7) Uani d . 1 . N
O11 .5719(3) .23159(15) .52456(11) .0829(8) Uani d . 1 . O
O12 .6221(3) .2206(2) .43051(11) .0867(8) Uani d . 1 . O
S13 .17768(8) .57585(4) .42303(3) .0444(2) Uani d . 1 . S
C14 .2099(3) .5924(2) .34584(10) .0384(6) Uani d . 1 . C
C15 .3013(3) .6619(2) .32818(13) .0503(7) Uani d . 1 . C
C16 .3265(4) .6793(2) .26894(12) .0544(7) Uani d . 1 . C
C17 .2588(4) .6280(2) .22643(12) .0514(7) Uani d . 1 . C
C18 .1648(3) .5589(2) .24272(11) .0448(7) Uani d . 1 . C
C19 .1353(3) .5412(2) .30184(10) .0352(6) Uani d . 1 . C
N20 .0367(3) .47442(14) .32136(9) .0411(5) Uani d . 1 . N
C21 -.0219(3) .4063(2) .28925(11) .0425(6) Uani d . 1 . C
C22 -.1253(4) .3481(2) .3248(2) .0556(8) Uani d . 1 . C
O23 .0091(3) .39261(12) .23804(8) .0642(6) Uani d . 1 . O
H2 .422(3) .3565(16) .5478(11) .050 Uiso d . 1 . H
H4 .506(3) .3235(16) .3754(11) .050 Uiso d . 1 . H
H5 .364(3) .4550(15) .3501(11) .050 Uiso d . 1 . H
H15 .354(3) .6929(16) .3593(11) .050 Uiso d . 1 . H
H16 .397(3) .7233(15) .2561(11) .050 Uiso d . 1 . H
H17 .286(3) .6406(17) .1926(11) .050 Uiso d . 1 . H
H18 .114(3) .5277(17) .2193(11) .050 Uiso d . 1 . H
H20 .013(3) .4791(16) .3595(11) .050 Uiso d . 1 . H
H221 -.097(3) .3388(16) .3674(12) .050 Uiso d . 1 . H
H222 -.206(3) .3665(19) .3227(12) .050 Uiso d . 1 . H
H223 -.146(3) .2930(18) .3099(11) .050 Uiso d . 1 . H

loop_
_atom_type_symbol
_atom_type_description
_atom_type_scat_dispersion_real
_atom_type_scat_dispersion_imag
_atom_type_scat_source
H H 0.0000 0.0000 'International Tables Vol C Tables 4.2.6.8 and 6.1.1.4'
C C 0.0033 0.0016 'International Tables Vol C Tables 4.2.6.8 and 6.1.1.4'
N N 0.0061 0.0033 'International Tables Vol C Tables 4.2.6.8 and 6.1.1.4'
O O 0.0106 0.0060 'International Tables Vol C Tables 4.2.6.8 and 6.1.1.4'
S S 0.1246 0.1234 'International Tables Vol C Tables 4.2.6.8 and 6.1.1.4'

loop_
_geom_angle_atom_site_label_1
_geom_angle_atom_site_label_2
_geom_angle_atom_site_label_3
_geom_angle
_geom_angle_publ_flag
C2 C1 C6 122.6(2) yes
C2 C1 N7 116.7(2) yes
C6 C1 N7 120.7(2) yes
C3 C2 C1 118.0(2) yes
C2 C3 C4 122.1(2) yes
C2 C3 N10 118.9(2) yes
C4 C3 N10 119.1(2) yes
C5 C4 C3 119.1(2) yes
C4 C5 C6 122.0(2) yes
C5 C6 C1 116.2(2) yes
C5 C6 S13 122.1(2) yes
C1 C6 S13 121.7(2) yes
O9 N7 O8 122.1(2) yes
O9 N7 C1 118.1(3) yes
O8 N7 C1 119.8(2) yes
O11 N10 O12 123.7(3) yes
O11 N10 C3 118.3(3) yes
O12 N10 C3 118.0(3) yes
C6 S13 C14 102.00(10) yes
C15 C14 C19 119.2(2) yes
C15 C14 S13 118.6(2) yes
C19 C14 S13 122.0(2) yes
C16 C15 C14 121.1(3) yes
C17 C16 C15 119.7(3) yes
C16 C17 C18 120.5(3) yes
C17 C18 C19 120.9(3) yes
C18 C19 N20 123.8(2) yes
C18 C19 C14 118.6(2) yes
N20 C19 C14 117.6(2) yes
C21 N20 C19 128.4(2) yes
O23 C21 N20 123.9(3) yes
O23 C21 C22 122.6(3) yes
N20 C21 C22 113.5(2) yes

loop_
_geom_bond_atom_site_label_1
_geom_bond_atom_site_label_2
_geom_bond_site_symmetry_2
_geom_bond_distance
_geom_bond_publ_flag
C1 C2 . 1.376(3) yes
C1 C6 . 1.421(3) yes
C1 N7 . 1.452(3) yes
C2 C3 . 1.378(4) yes
C3 C4 . 1.385(4) yes
C3 N10 . 1.464(3) yes
C4 C5 . 1.370(4) yes
C5 C6 . 1.405(3) yes
C6 S13 . 1.771(3) yes
N7 O9 . 1.229(3) yes
N7 O8 . 1.222(3) yes
N10 O11 . 1.230(3) yes
N10 O12 . 1.221(3) yes
S13 C14 . 1.773(2) yes
C14 C15 . 1.388(4) yes
C14 C19 . 1.417(3) yes
C15 C16 . 1.374(4) yes
C16 C17 . 1.369(4) yes
C17 C18 . 1.386(4) yes
C18 C19 . 1.378(3) yes
C19 N20 . 1.404(3) yes
N20 C21 . 1.370(3) yes
C21 O23 . 1.199(3) yes
C21 C22 . 1.494(4) yes

loop_
_cod_related_entry_id
_cod_related_entry_database
_cod_related_entry_code
1 ChemSpider 21137213
